data_2224876
loop_
_publ_author_name
'Wang, Zhaodong'
'Powell, Douglas R.'
'Houser, Robert P.'

_publ_section_title
;
 Bis{2-hydroxy-<i>N</i>-[2-(2-pyridyl)ethyl]benzamide}copper(I)
 tetrafluoridoborate
;
_journal_coeditor_code BT5166
_journal_issue 2
_journal_name_full 'Acta Crystallographica Section E'
_journal_page_first m173
_journal_paper_doi 10.1107/S1600536810001364
_journal_volume 66
_journal_year 2010
_chemical_formula_iupac '[Cu (C14 H14 N2 O2)2] B F4'
_chemical_formula_moiety 'C28 H28 Cu N4 O4 +, B F4 -'
_chemical_formula_sum 'C28 H28 B Cu F4 N4 O4'
_chemical_formula_weight 634.89
_chemical_name_systematic
;
Bis{2-hydroxy-<i>N</i>-[2-(2-pyridyl)ethyl]benzamide}copper(I)
tetrafluoridoborate
;
_space_group_IT_number 15
_symmetry_cell_setting monoclinic
_symmetry_space_group_name_Hall '-C 2yc'
_symmetry_space_group_name_H-M 'C 1 2/c 1'
_atom_sites_solution_hydrogens geom
_atom_sites_solution_primary direct
_atom_sites_solution_secondary difmap
_audit_creation_method SHELXL-97
_cell_angle_alpha 90.00
_cell_angle_beta 107.988(8)
_cell_angle_gamma 90.00
_cell_formula_units_Z 8
_cell_length_a 21.943(5)
_cell_length_b 17.586(4)
_cell_length_c 14.607(2)
_cell_measurement_reflns_used 6701
_cell_measurement_temperature 100(2)
_cell_measurement_theta_max 28.28
_cell_measurement_theta_min 2.32
_cell_volume 5361.2(19)
_computing_cell_refinement 'SAINT (Bruker, 2007)'
_computing_data_collection 'SMART (Bruker, 2007)'
_computing_data_reduction 'SAINT (Bruker, 2007)'
_computing_molecular_graphics 'SHELXTL (Sheldrick, 2008)'
_computing_publication_material 'SHELXTL (Sheldrick, 2008'
_computing_structure_refinement 'SHELXTL (Sheldrick, 2008)'
_computing_structure_solution 'SHELXTL (Sheldrick, 2008)'
_diffrn_ambient_temperature 100(2)
_diffrn_measured_fraction_theta_full 1.000
_diffrn_measured_fraction_theta_max 1.000
_diffrn_measurement_device_type 'Bruker APEX CCD'
_diffrn_measurement_method '\w scans'
_diffrn_radiation_monochromator graphite
_diffrn_radiation_source 'fine-focus sealed tube'
_diffrn_radiation_type MoK\a
_diffrn_radiation_wavelength 0.71073
_diffrn_reflns_av_R_equivalents 0.0000
_diffrn_reflns_av_sigmaI/netI 0.0354
_diffrn_reflns_limit_h_max 25
_diffrn_reflns_limit_h_min -27
_diffrn_reflns_limit_k_max 21
_diffrn_reflns_limit_k_min 0
_diffrn_reflns_limit_l_max 18
_diffrn_reflns_limit_l_min 0
_diffrn_reflns_number 10344
_diffrn_reflns_theta_full 26.00
_diffrn_reflns_theta_max 26.00
_diffrn_reflns_theta_min 1.51
_diffrn_standards_number 0
_exptl_absorpt_coefficient_mu 0.886
_exptl_absorpt_correction_T_max 0.905
_exptl_absorpt_correction_T_min 0.714
_exptl_absorpt_correction_type multi-scan
_exptl_absorpt_process_details '(TWINABS; Bruker, 2001)'
_exptl_crystal_colour colorless
_exptl_crystal_density_diffrn 1.573
_exptl_crystal_density_method 'not measured'
_exptl_crystal_description block
_exptl_crystal_F_000 2608
_exptl_crystal_size_max 0.40
_exptl_crystal_size_mid 0.30
_exptl_crystal_size_min 0.12
_refine_diff_density_max 0.541
_refine_diff_density_min -0.385
_refine_ls_extinction_method none
_refine_ls_goodness_of_fit_ref 1.001
_refine_ls_hydrogen_treatment mixed
_refine_ls_matrix_type full
_refine_ls_number_parameters 393
_refine_ls_number_reflns 10344
_refine_ls_number_restraints 4
_refine_ls_restrained_S_all 1.286
_refine_ls_R_factor_all 0.0424
_refine_ls_R_factor_gt 0.0344
_refine_ls_shift/su_max 0.000
_refine_ls_shift/su_mean 0.000
_refine_ls_structure_factor_coef Fsqd
_refine_ls_weighting_details 'calc w=1/[\s^2^(Fo^2^)+(0.0580P)^2^] where P=(Fo^2^+2Fc^2^)/3'
_refine_ls_weighting_scheme calc
_refine_ls_wR_factor_gt 0.0932
_refine_ls_wR_factor_ref 0.0959
_reflns_number_gt 8548
_reflns_number_total 10344
_reflns_threshold_expression I>2\s(I)
_cod_data_source_file bt5166.cif
_cod_data_source_block I
_cod_original_sg_symbol_H-M 'C 2/c'
_cod_database_code 2224876
_cod_database_fobs_code 2224876

loop_
_symmetry_equiv_pos_as_xyz
'x, y, z'
'-x, y, -z+1/2'
'x+1/2, y+1/2, z'
'-x+1/2, y+1/2, -z+1/2'
'-x, -y, -z'
'x, -y, z-1/2'
'-x+1/2, -y+1/2, -z'
'x+1/2, -y+1/2, z-1/2'

loop_
_atom_site_type_symbol
_atom_site_label
_atom_site_fract_x
_atom_site_fract_y
_atom_site_fract_z
_atom_site_U_iso_or_equiv
_atom_site_adp_type
_atom_site_calc_flag
_atom_site_refinement_flags
_atom_site_occupancy
_atom_site_disorder_assembly
_atom_site_disorder_group
Cu Cu1A 0.0000 0.030574(19) 0.7500 0.01887(10) Uani d S 1 . .
N N1A 0.09032(7) 0.02912(8) 0.79796(11) 0.0148(3) Uani d . 1 . .
C C2A 0.12104(9) 0.08497(11) 0.85712(14) 0.0184(4) Uani d . 1 . .
H H2A 0.0974 0.1287 0.8637 0.022 Uiso calc R 1 . .
C C3A 0.18505(9) 0.08182(12) 0.90856(14) 0.0214(5) Uani d . 1 . .
H H3A 0.2051 0.1224 0.9498 0.026 Uiso calc R 1 . .
C C4A 0.21963(10) 0.01848(12) 0.89906(14) 0.0220(5) Uani d . 1 . .
H H4A 0.2638 0.0143 0.9344 0.026 Uiso calc R 1 . .
C C5A 0.18878(9) -0.03911(11) 0.83694(14) 0.0188(4) Uani d . 1 . .
H H5A 0.2120 -0.0828 0.8287 0.023 Uiso calc R 1 . .
C C6A 0.12434(9) -0.03273(11) 0.78714(13) 0.0155(4) Uani d . 1 . .
C C7A 0.08947(9) -0.09154(11) 0.71586(13) 0.0181(4) Uani d . 1 . .
H H7A1 0.0476 -0.1025 0.7253 0.022 Uiso calc R 1 . .
H H7A2 0.1147 -0.1392 0.7265 0.022 Uiso calc R 1 . .
C C8A 0.07893(10) -0.06360(12) 0.61306(14) 0.0223(5) Uani d . 1 . .
H H8A1 0.0594 -0.0123 0.6060 0.027 Uiso calc R 1 . .
H H8A2 0.1210 -0.0591 0.6017 0.027 Uiso calc R 1 . .
N N9A 0.03805(8) -0.11339(10) 0.54052(13) 0.0205(4) Uani d D 1 . .
H H9A 0.0537(11) -0.1414(13) 0.5197(16) 0.025 Uiso d . 1 . .
C C10A -0.02547(10) -0.11003(11) 0.51659(14) 0.0185(4) Uani d . 1 . .
O O11A -0.05148(7) -0.06621(8) 0.56110(10) 0.0255(3) Uani d . 1 . .
C C12A -0.06483(9) -0.15652(11) 0.43500(14) 0.0176(4) Uani d . 1 . .
C C13A -0.03803(10) -0.20269(11) 0.37943(14) 0.0201(4) Uani d . 1 . .
H H13A 0.0072 -0.2050 0.3944 0.024 Uiso calc R 1 . .
C C14A -0.07586(10) -0.24480(12) 0.30352(14) 0.0217(5) Uani d . 1 . .
H H14A -0.0567 -0.2753 0.2662 0.026 Uiso calc R 1 . .
C C15A -0.14213(10) -0.24242(12) 0.28176(15) 0.0255(5) Uani d . 1 . .
H H15A -0.1683 -0.2718 0.2299 0.031 Uiso calc R 1 . .
C C16A -0.16987(10) -0.19767(12) 0.33520(15) 0.0257(5) Uani d . 1 . .
H H16A -0.2152 -0.1961 0.3198 0.031 Uiso calc R 1 . .
C C17A -0.13206(10) -0.15475(11) 0.41143(14) 0.0217(5) Uani d . 1 . .
O O18A -0.16259(7) -0.11138(9) 0.46038(11) 0.0311(4) Uani d D 1 . .
H H18A -0.1339(9) -0.0881(13) 0.5010(15) 0.047 Uiso d D 1 . .
Cu Cu1B 0.5000 0.010247(19) 0.7500 0.02082(11) Uani d S 1 . .
N N1B 0.40965(8) 0.00810(9) 0.71312(11) 0.0159(3) Uani d . 1 . .
C C2B 0.37826(10) 0.06141(12) 0.74773(14) 0.0216(5) Uani d . 1 . .
H H2B 0.4020 0.1032 0.7823 0.026 Uiso calc R 1 . .
C C3B 0.31395(10) 0.05821(12) 0.73547(15) 0.0259(5) Uani d . 1 . .
H H3B 0.2937 0.0967 0.7614 0.031 Uiso calc R 1 . .
C C4B 0.27912(10) -0.00173(13) 0.68487(15) 0.0270(5) Uani d . 1 . .
H H4B 0.2343 -0.0050 0.6744 0.032 Uiso calc R 1 . .
C C5B 0.31055(9) -0.05727(12) 0.64944(14) 0.0223(5) Uani d . 1 . .
H H5B 0.2873 -0.0994 0.6151 0.027 Uiso calc R 1 . .
C C6B 0.37568(9) -0.05145(11) 0.66406(13) 0.0167(4) Uani d . 1 . .
C C7B 0.41130(9) -0.10775(11) 0.62256(14) 0.0184(4) Uani d . 1 . .
H H7B1 0.3877 -0.1566 0.6103 0.022 Uiso calc R 1 . .
H H7B2 0.4542 -0.1172 0.6691 0.022 Uiso calc R 1 . .
C C8B 0.41838(10) -0.07684(11) 0.52831(14) 0.0206(5) Uani d . 1 . .
H H8B1 0.3757 -0.0758 0.4790 0.025 Uiso calc R 1 . .
H H8B2 0.4343 -0.0239 0.5387 0.025 Uiso calc R 1 . .
N N9B 0.46169(8) -0.12145(9) 0.49240(12) 0.0193(4) Uani d D 1 . .
H H9B 0.4468(10) -0.1543(10) 0.4524(12) 0.023 Uiso d D 1 . .
C C10B 0.52477(9) -0.11100(10) 0.52525(14) 0.0175(4) Uani d . 1 . .
O O11B 0.54836(7) -0.06623(8) 0.59362(10) 0.0230(3) Uani d . 1 . .
C C12B 0.56650(9) -0.15131(10) 0.47788(14) 0.0174(4) Uani d . 1 . .
C C13B 0.54194(10) -0.19890(11) 0.39787(14) 0.0198(4) Uani d . 1 . .
H H13B 0.4970 -0.2065 0.3730 0.024 Uiso calc R 1 . .
C C14B 0.58145(11) -0.23465(11) 0.35483(15) 0.0233(5) Uani d . 1 . .
H H14B 0.5639 -0.2666 0.3007 0.028 Uiso calc R 1 . .
C C15B 0.64757(11) -0.22376(12) 0.39108(16) 0.0259(5) Uani d . 1 . .
H H15B 0.6751 -0.2488 0.3617 0.031 Uiso calc R 1 . .
C C16B 0.67318(10) -0.17715(12) 0.46890(15) 0.0253(5) Uani d . 1 . .
H H16B 0.7182 -0.1695 0.4926 0.030 Uiso calc R 1 . .
C C17B 0.63318(10) -0.14095(11) 0.51318(14) 0.0206(4) Uani d . 1 . .
O O18B 0.66125(7) -0.09581(9) 0.58966(11) 0.0270(3) Uani d D 1 . .
H H18B 0.6323(8) -0.0777(13) 0.6054(16) 0.032 Uiso d D 1 . .
B B1 0.16533(11) 0.24811(14) 0.09405(19) 0.0238(5) Uani d . 1 . .
F F1 0.12698(6) 0.22361(6) 0.00247(9) 0.0272(3) Uani d . 1 . .
F F2 0.12345(6) 0.27278(6) 0.14410(8) 0.0265(3) Uani d . 1 . .
F F3 0.20174(6) 0.18853(8) 0.14239(10) 0.0391(3) Uani d . 1 . .
F F4 0.20245(6) 0.30833(8) 0.08330(10) 0.0416(4) Uani d . 1 . .

loop_
_atom_site_aniso_label
_atom_site_aniso_U_11
_atom_site_aniso_U_22
_atom_site_aniso_U_33
_atom_site_aniso_U_12
_atom_site_aniso_U_13
_atom_site_aniso_U_23
Cu1A 0.01145(18) 0.01777(19) 0.0243(2) 0.000 0.00099(14) 0.000
N1A 0.0137(8) 0.0140(8) 0.0160(9) -0.0013(6) 0.0036(7) 0.0018(7)
C2A 0.0203(10) 0.0181(10) 0.0186(11) -0.0015(8) 0.0087(8) -0.0006(8)
C3A 0.0189(11) 0.0256(11) 0.0194(11) -0.0056(9) 0.0056(9) -0.0044(9)
C4A 0.0132(11) 0.0309(12) 0.0207(11) -0.0022(9) 0.0036(8) -0.0005(9)
C5A 0.0171(10) 0.0219(10) 0.0188(11) 0.0023(8) 0.0077(9) 0.0012(8)
C6A 0.0184(10) 0.0159(10) 0.0133(10) -0.0004(8) 0.0067(8) 0.0031(8)
C7A 0.0189(10) 0.0163(10) 0.0191(11) -0.0016(8) 0.0058(8) -0.0007(8)
C8A 0.0278(12) 0.0209(11) 0.0172(11) -0.0062(9) 0.0054(9) -0.0016(8)
N9A 0.0240(10) 0.0188(9) 0.0187(9) -0.0008(7) 0.0066(8) -0.0055(7)
C10A 0.0257(11) 0.0134(10) 0.0157(10) 0.0025(8) 0.0054(8) 0.0041(8)
O11A 0.0313(9) 0.0235(8) 0.0213(8) 0.0071(7) 0.0073(7) -0.0050(6)
C12A 0.0225(11) 0.0154(10) 0.0149(10) 0.0015(8) 0.0059(8) 0.0015(8)
C13A 0.0203(11) 0.0201(10) 0.0201(11) -0.0011(8) 0.0065(9) 0.0000(9)
C14A 0.0260(12) 0.0208(11) 0.0182(11) -0.0001(9) 0.0068(9) -0.0043(9)
C15A 0.0274(13) 0.0240(11) 0.0215(12) -0.0047(9) 0.0022(9) -0.0015(9)
C16A 0.0181(11) 0.0301(12) 0.0265(12) 0.0009(9) 0.0034(9) 0.0032(10)
C17A 0.0248(11) 0.0219(11) 0.0192(11) 0.0052(9) 0.0079(9) 0.0039(9)
O18A 0.0249(9) 0.0375(10) 0.0304(9) 0.0099(7) 0.0080(7) -0.0067(7)
Cu1B 0.01183(19) 0.02000(19) 0.0276(2) 0.000 0.00163(15) 0.000
N1B 0.0136(9) 0.0171(8) 0.0158(8) 0.0025(6) 0.0027(7) 0.0025(7)
C2B 0.0251(12) 0.0208(11) 0.0165(11) 0.0045(9) 0.0030(9) 0.0015(9)
C3B 0.0268(12) 0.0306(12) 0.0226(12) 0.0121(10) 0.0109(10) 0.0049(10)
C4B 0.0156(12) 0.0419(14) 0.0249(12) 0.0038(9) 0.0086(9) 0.0100(11)
C5B 0.0182(11) 0.0272(11) 0.0194(11) -0.0043(9) 0.0027(9) 0.0051(9)
C6B 0.0188(10) 0.0182(10) 0.0125(10) 0.0000(8) 0.0038(8) 0.0050(8)
C7B 0.0201(11) 0.0167(10) 0.0185(11) -0.0011(8) 0.0058(8) 0.0015(8)
C8B 0.0244(11) 0.0194(10) 0.0199(11) 0.0057(9) 0.0097(9) 0.0024(8)
N9B 0.0221(9) 0.0173(9) 0.0190(9) 0.0003(7) 0.0073(7) -0.0035(7)
C10B 0.0238(11) 0.0129(9) 0.0163(10) -0.0031(8) 0.0069(8) 0.0035(8)
O11B 0.0286(8) 0.0196(7) 0.0223(8) -0.0059(6) 0.0101(6) -0.0058(6)
C12B 0.0207(11) 0.0150(10) 0.0176(10) -0.0002(8) 0.0078(8) 0.0027(8)
C13B 0.0185(10) 0.0199(11) 0.0203(11) -0.0004(8) 0.0049(9) 0.0009(9)
C14B 0.0279(12) 0.0228(11) 0.0192(11) 0.0012(9) 0.0072(9) -0.0025(9)
C15B 0.0276(12) 0.0292(12) 0.0249(12) 0.0076(9) 0.0141(10) 0.0046(9)
C16B 0.0188(11) 0.0303(12) 0.0266(12) 0.0000(9) 0.0066(9) 0.0061(10)
C17B 0.0246(11) 0.0199(10) 0.0167(10) -0.0035(9) 0.0055(9) 0.0026(8)
O18B 0.0227(8) 0.0306(9) 0.0264(8) -0.0066(7) 0.0059(7) -0.0073(7)
B1 0.0174(12) 0.0237(12) 0.0298(14) -0.0005(10) 0.0064(10) -0.0023(11)
F1 0.0297(7) 0.0263(7) 0.0266(7) -0.0038(5) 0.0101(6) -0.0054(5)
F2 0.0290(7) 0.0260(7) 0.0259(7) 0.0064(5) 0.0106(6) -0.0002(5)
F3 0.0264(7) 0.0396(8) 0.0484(9) 0.0149(6) 0.0074(6) 0.0076(7)
F4 0.0320(8) 0.0387(8) 0.0550(9) -0.0173(6) 0.0147(7) -0.0033(7)

loop_
_atom_type_symbol
_atom_type_description
_atom_type_scat_dispersion_real
_atom_type_scat_dispersion_imag
_atom_type_scat_source
C C 0.0033 0.0016 'International Tables Vol C Tables 4.2.6.8 and 6.1.1.4'
H H 0.0000 0.0000 'International Tables Vol C Tables 4.2.6.8 and 6.1.1.4'
B B 0.0013 0.0007 'International Tables Vol C Tables 4.2.6.8 and 6.1.1.4'
N N 0.0061 0.0033 'International Tables Vol C Tables 4.2.6.8 and 6.1.1.4'
O O 0.0106 0.0060 'International Tables Vol C Tables 4.2.6.8 and 6.1.1.4'
F F 0.0171 0.0103 'International Tables Vol C Tables 4.2.6.8 and 6.1.1.4'
Cu Cu 0.3201 1.2651 'International Tables Vol C Tables 4.2.6.8 and 6.1.1.4'

loop_
_geom_angle_atom_site_label_1
_geom_angle_atom_site_label_2
_geom_angle_atom_site_label_3
_geom_angle_site_symmetry_1
_geom_angle_site_symmetry_3
_geom_angle
_geom_angle_publ_flag
N1A Cu1A N1A . 2_556 178.45(9) y
C2A N1A C6A . . 118.45(17) ?
C2A N1A Cu1A . . 119.31(13) ?
C6A N1A Cu1A . . 121.37(13) ?
N1A C2A C3A . . 123.17(18) ?
N1A C2A H2A . . 118.4 ?
C3A C2A H2A . . 118.4 ?
C2A C3A C4A . . 118.61(19) ?
C2A C3A H3A . . 120.7 ?
C4A C3A H3A . . 120.7 ?
C3A C4A C5A . . 118.86(19) ?
C3A C4A H4A . . 120.6 ?
C5A C4A H4A . . 120.6 ?
C6A C5A C4A . . 119.89(19) ?
C6A C5A H5A . . 120.1 ?
C4A C5A H5A . . 120.1 ?
N1A C6A C5A . . 121.00(18) ?
N1A C6A C7A . . 116.95(17) ?
C5A C6A C7A . . 122.00(17) ?
C6A C7A C8A . . 110.51(16) ?
C6A C7A H7A1 . . 109.5 ?
C8A C7A H7A1 . . 109.5 ?
C6A C7A H7A2 . . 109.5 ?
C8A C7A H7A2 . . 109.5 ?
H7A1 C7A H7A2 . . 108.1 ?
N9A C8A C7A . . 113.27(17) ?
N9A C8A H8A1 . . 108.9 ?
C7A C8A H8A1 . . 108.9 ?
N9A C8A H8A2 . . 108.9 ?
C7A C8A H8A2 . . 108.9 ?
H8A1 C8A H8A2 . . 107.7 ?
C10A N9A C8A . . 121.77(18) ?
C10A N9A H9A . . 121.2(19) ?
C8A N9A H9A . . 117.0(19) ?
O11A C10A N9A . . 119.95(18) ?
O11A C10A C12A . . 120.69(18) ?
N9A C10A C12A . . 119.33(18) ?
C13A C12A C17A . . 117.85(18) ?
C13A C12A C10A . . 122.77(18) ?
C17A C12A C10A . . 119.37(17) ?
C14A C13A C12A . . 121.46(19) ?
C14A C13A H13A . . 119.3 ?
C12A C13A H13A . . 119.3 ?
C13A C14A C15A . . 119.71(19) ?
C13A C14A H14A . . 120.1 ?
C15A C14A H14A . . 120.1 ?
C16A C15A C14A . . 120.2(2) ?
C16A C15A H15A . . 119.9 ?
C14A C15A H15A . . 119.9 ?
C15A C16A C17A . . 120.4(2) ?
C15A C16A H16A . . 119.8 ?
C17A C16A H16A . . 119.8 ?
O18A C17A C16A . . 117.29(19) ?
O18A C17A C12A . . 122.33(18) ?
C16A C17A C12A . . 120.38(19) ?
C17A O18A H18A . . 105.4(18) ?
N1B Cu1B N1B . 2_656 177.71(9) y
C2B N1B C6B . . 118.27(17) ?
C2B N1B Cu1B . . 119.44(14) ?
C6B N1B Cu1B . . 121.61(13) ?
N1B C2B C3B . . 123.2(2) ?
N1B C2B H2B . . 118.4 ?
C3B C2B H2B . . 118.4 ?
C2B C3B C4B . . 118.8(2) ?
C2B C3B H3B . . 120.6 ?
C4B C3B H3B . . 120.6 ?
C3B C4B C5B . . 118.9(2) ?
C3B C4B H4B . . 120.6 ?
C5B C4B H4B . . 120.6 ?
C6B C5B C4B . . 120.0(2) ?
C6B C5B H5B . . 120.0 ?
C4B C5B H5B . . 120.0 ?
N1B C6B C5B . . 120.84(18) ?
N1B C6B C7B . . 116.97(17) ?
C5B C6B C7B . . 122.11(18) ?
C6B C7B C8B . . 109.81(16) ?
C6B C7B H7B1 . . 109.7 ?
C8B C7B H7B1 . . 109.7 ?
C6B C7B H7B2 . . 109.7 ?
C8B C7B H7B2 . . 109.7 ?
H7B1 C7B H7B2 . . 108.2 ?
N9B C8B C7B . . 113.13(16) ?
N9B C8B H8B1 . . 109.0 ?
C7B C8B H8B1 . . 109.0 ?
N9B C8B H8B2 . . 109.0 ?
C7B C8B H8B2 . . 109.0 ?
H8B1 C8B H8B2 . . 107.8 ?
C10B N9B C8B . . 121.34(17) ?
C10B N9B H9B . . 119.9(15) ?
C8B N9B H9B . . 118.7(15) ?
O11B C10B N9B . . 120.18(19) ?
O11B C10B C12B . . 120.59(18) ?
N9B C10B C12B . . 119.21(17) ?
C13B C12B C17B . . 118.15(18) ?
C13B C12B C10B . . 122.59(18) ?
C17B C12B C10B . . 119.25(18) ?
C14B C13B C12B . . 121.41(19) ?
C14B C13B H13B . . 119.3 ?
C12B C13B H13B . . 119.3 ?
C13B C14B C15B . . 119.59(19) ?
C13B C14B H14B . . 120.2 ?
C15B C14B H14B . . 120.2 ?
C16B C15B C14B . . 120.5(2) ?
C16B C15B H15B . . 119.7 ?
C14B C15B H15B . . 119.7 ?
C15B C16B C17B . . 120.1(2) ?
C15B C16B H16B . . 120.0 ?
C17B C16B H16B . . 120.0 ?
O18B C17B C16B . . 117.34(18) ?
O18B C17B C12B . . 122.40(18) ?
C16B C17B C12B . . 120.26(19) ?
C17B O18B H18B . . 105.6(17) ?
F3 B1 F4 . . 112.05(19) ?
F3 B1 F2 . . 109.72(19) ?
F4 B1 F2 . . 109.07(18) ?
F3 B1 F1 . . 109.67(19) ?
F4 B1 F1 . . 109.17(19) ?
F2 B1 F1 . . 107.02(17) ?

loop_
_geom_bond_atom_site_label_1
_geom_bond_atom_site_label_2
_geom_bond_site_symmetry_2
_geom_bond_distance
_geom_bond_publ_flag
Cu1A N1A . 1.8872(16) y
Cu1A N1A 2_556 1.8872(16) ?
N1A C2A . 1.344(2) ?
N1A C6A . 1.356(2) ?
C2A C3A . 1.374(3) ?
C2A H2A . 0.9500 ?
C3A C4A . 1.379(3) ?
C3A H3A . 0.9500 ?
C4A C5A . 1.389(3) ?
C4A H4A . 0.9500 ?
C5A C6A . 1.381(3) ?
C5A H5A . 0.9500 ?
C6A C7A . 1.499(3) ?
C7A C8A . 1.528(3) ?
C7A H7A1 . 0.9900 ?
C7A H7A2 . 0.9900 ?
C8A N9A . 1.452(2) ?
C8A H8A1 . 0.9900 ?
C8A H8A2 . 0.9900 ?
N9A C10A . 1.330(3) ?
N9A H9A . 0.72(2) ?
C10A O11A . 1.254(2) ?
C10A C12A . 1.483(3) ?
C12A C13A . 1.399(3) ?
C12A C17A . 1.408(3) ?
C13A C14A . 1.378(3) ?
C13A H13A . 0.9500 ?
C14A C15A . 1.390(3) ?
C14A H14A . 0.9500 ?
C15A C16A . 1.376(3) ?
C15A H15A . 0.9500 ?
C16A C17A . 1.388(3) ?
C16A H16A . 0.9500 ?
C17A O18A . 1.356(2) ?
O18A H18A . 0.829(12) ?
Cu1B N1B . 1.8874(17) y
Cu1B N1B 2_656 1.8874(17) ?
N1B C2B . 1.350(2) ?
N1B C6B . 1.355(2) ?
C2B C3B . 1.368(3) ?
C2B H2B . 0.9500 ?
C3B C4B . 1.376(3) ?
C3B H3B . 0.9500 ?
C4B C5B . 1.385(3) ?
C4B H4B . 0.9500 ?
C5B C6B . 1.382(3) ?
C5B H5B . 0.9500 ?
C6B C7B . 1.500(3) ?
C7B C8B . 1.532(3) ?
C7B H7B1 . 0.9900 ?
C7B H7B2 . 0.9900 ?
C8B N9B . 1.450(2) ?
C8B H8B1 . 0.9900 ?
C8B H8B2 . 0.9900 ?
N9B C10B . 1.330(3) ?
N9B H9B . 0.815(11) ?
C10B O11B . 1.251(2) ?
C10B C12B . 1.487(3) ?
C12B C13B . 1.403(3) ?
C12B C17B . 1.405(3) ?
C13B C14B . 1.371(3) ?
C13B H13B . 0.9500 ?
C14B C15B . 1.396(3) ?
C14B H14B . 0.9500 ?
C15B C16B . 1.373(3) ?
C15B H15B . 0.9500 ?
C16B C17B . 1.395(3) ?
C16B H16B . 0.9500 ?
C17B O18B . 1.354(2) ?
O18B H18B . 0.805(11) ?
B1 F3 . 1.373(3) ?
B1 F4 . 1.374(3) ?
B1 F2 . 1.408(3) ?
B1 F1 . 1.410(3) ?

loop_
_geom_hbond_atom_site_label_D
_geom_hbond_atom_site_label_H
_geom_hbond_atom_site_label_A
_geom_hbond_site_symmetry_A
_geom_hbond_distance_DH
_geom_hbond_distance_HA
_geom_hbond_distance_DA
_geom_hbond_angle_DHA
N9A H9A F1 6_556 0.72(2) 2.23(2) 2.923(2) 161(2)
O18A H18A O11A . 0.829(12) 1.791(16) 2.554(2) 152(3)
N9B H9B F2 4_545 0.815(11) 2.160(13) 2.937(2) 159(2)
O18B H18B O11B . 0.805(11) 1.807(15) 2.549(2) 153(2)

loop_
_geom_torsion_atom_site_label_1
_geom_torsion_atom_site_label_2
_geom_torsion_atom_site_label_3
_geom_torsion_atom_site_label_4
_geom_torsion_site_symmetry_1
_geom_torsion_site_symmetry_2
_geom_torsion_site_symmetry_3
_geom_torsion_site_symmetry_4
_geom_torsion
_geom_torsion_publ_flag
C6A N1A C2A C3A . . . . -1.2(3) ?
Cu1A N1A C2A C3A . . . . 168.21(15) ?
N1A C2A C3A C4A . . . . 0.1(3) ?
C2A C3A C4A C5A . . . . 0.9(3) ?
C3A C4A C5A C6A . . . . -1.0(3) ?
C2A N1A C6A C5A . . . . 1.2(3) ?
Cu1A N1A C6A C5A . . . . -168.01(14) ?
C2A N1A C6A C7A . . . . -176.21(17) ?
Cu1A N1A C6A C7A . . . . 14.6(2) ?
C4A C5A C6A N1A . . . . -0.1(3) ?
C4A C5A C6A C7A . . . . 177.15(18) ?
N1A C6A C7A C8A . . . . 74.4(2) ?
C5A C6A C7A C8A . . . . -102.9(2) ?
C6A C7A C8A N9A . . . . -172.26(17) ?
C7A C8A N9A C10A . . . . 82.1(2) ?
C8A N9A C10A O11A . . . . -4.3(3) ?
C8A N9A C10A C12A . . . . 173.60(17) ?
O11A C10A C12A C13A . . . . 175.99(18) ?
N9A C10A C12A C13A . . . . -1.9(3) ?
O11A C10A C12A C17A . . . . -4.0(3) ?
N9A C10A C12A C17A . . . . 178.11(18) ?
C17A C12A C13A C14A . . . . 0.5(3) ?
C10A C12A C13A C14A . . . . -179.47(19) ?
C12A C13A C14A C15A . . . . -0.7(3) ?
C13A C14A C15A C16A . . . . 0.6(3) ?
C14A C15A C16A C17A . . . . -0.2(3) ?
C15A C16A C17A O18A . . . . 179.36(19) ?
C15A C16A C17A C12A . . . . 0.0(3) ?
C13A C12A C17A O18A . . . . -179.44(18) ?
C10A C12A C17A O18A . . . . 0.5(3) ?
C13A C12A C17A C16A . . . . -0.1(3) ?
C10A C12A C17A C16A . . . . 179.85(18) ?
C6B N1B C2B C3B . . . . -0.1(3) ?
Cu1B N1B C2B C3B . . . . -170.83(15) ?
N1B C2B C3B C4B . . . . -0.5(3) ?
C2B C3B C4B C5B . . . . 1.0(3) ?
C3B C4B C5B C6B . . . . -0.8(3) ?
C2B N1B C6B C5B . . . . 0.3(3) ?
Cu1B N1B C6B C5B . . . . 170.80(14) ?
C2B N1B C6B C7B . . . . 177.21(16) ?
Cu1B N1B C6B C7B . . . . -12.3(2) ?
C4B C5B C6B N1B . . . . 0.2(3) ?
C4B C5B C6B C7B . . . . -176.57(18) ?
N1B C6B C7B C8B . . . . -80.1(2) ?
C5B C6B C7B C8B . . . . 96.8(2) ?
C6B C7B C8B N9B . . . . 169.84(16) ?
C7B C8B N9B C10B . . . . -82.9(2) ?
C8B N9B C10B O11B . . . . 5.6(3) ?
C8B N9B C10B C12B . . . . -172.57(16) ?
O11B C10B C12B C13B . . . . -176.59(18) ?
N9B C10B C12B C13B . . . . 1.6(3) ?
O11B C10B C12B C17B . . . . 2.5(3) ?
N9B C10B C12B C17B . . . . -179.32(18) ?
C17B C12B C13B C14B . . . . 0.1(3) ?
C10B C12B C13B C14B . . . . 179.18(18) ?
C12B C13B C14B C15B . . . . 0.0(3) ?
C13B C14B C15B C16B . . . . -0.5(3) ?
C14B C15B C16B C17B . . . . 0.8(3) ?
C15B C16B C17B O18B . . . . 179.90(18) ?
C15B C16B C17B C12B . . . . -0.7(3) ?
C13B C12B C17B O18B . . . . 179.63(18) ?
C10B C12B C17B O18B . . . . 0.5(3) ?
C13B C12B C17B C16B . . . . 0.2(3) ?
C10B C12B C17B C16B . . . . -178.91(18) ?
